data_1537276
loop_
_publ_author_name
'Ruehl, R.'
'Jeitschko, W.'

_publ_section_title
;
 Ueber Polyphosphide von Chrom, Molybdaen und Wolfram
;
_journal_name_full
;
Monatshefte fuer Chemie und verwandte Teile anderer Wissenschaften (109,1978-)
;
_journal_page_first 817
_journal_page_last 828
_journal_volume 114
_journal_year 1983
_chemical_formula_sum 'P2 W'
_chemical_name_systematic 'W P2'
_space_group_IT_number 12
_symmetry_space_group_name_Hall '-C 2y'
_symmetry_space_group_name_H-M 'C 1 2/m 1'
_cell_angle_alpha 90
_cell_angle_beta 119.367
_cell_angle_gamma 90
_cell_formula_units_Z 4
_cell_length_a 8.5
_cell_length_b 3.168
_cell_length_c 7.466
_cell_volume 175.210
_citation_journal_id_ASTM MOCMB7
_cod_data_source_file Ruehl_MOCMB7_1983_281.cif
_cod_data_source_block P2W1
_cod_original_cell_volume 175.2095
_cod_original_formula_sum 'P2 W1'
_cod_database_code 1537276

loop_
_symmetry_equiv_pos_as_xyz
x,y,z
-x,y,-z
-x,-y,-z
x,-y,z
x+1/2,y+1/2,z
-x+1/2,y+1/2,-z
-x+1/2,-y+1/2,-z
x+1/2,-y+1/2,z

loop_
_atom_site_label
_atom_site_type_symbol
_atom_site_fract_x
_atom_site_fract_y
_atom_site_fract_z
_atom_site_occupancy
_atom_site_U_iso_or_equiv
P2 P-3 0.138 0 0.0241 1 0.0
P1 P-3 0.5988 0 0.3968 1 0.0
W1 W+6 0.8418 0 0.2935 1 0.0
